data_7231008
loop_
_publ_author_name
'Clulow, Rebecca'
'Lightfoot, Philip'

_publ_section_title
;
 New sarcosine--metal halide complexes related to ferroelectric TSCC
;
_journal_issue 28
_journal_name_full CrystEngComm
_journal_page_first 4012
_journal_paper_doi 10.1039/C8CE00719E
_journal_volume 20
_journal_year 2018
_chemical_formula_moiety 'C6 H18 Ca N2 O6, 2(I)'
_chemical_formula_sum 'C6 H18 Ca I2 N2 O6'
_chemical_formula_weight 508.10
_space_group_crystal_system triclinic
_space_group_IT_number 2
_space_group_name_Hall '-P 1'
_space_group_name_H-M_alt 'P -1'
_symmetry_space_group_name_Hall '-P 1'
_symmetry_space_group_name_H-M 'P -1'
_atom_sites_solution_hydrogens mixed
_audit_creation_method SHELXL-2014/7
_audit_update_record
;
2018-05-03 deposited with the CCDC.
2018-06-25 downloaded from the CCDC.
;
_cell_angle_alpha 95.502(19)
_cell_angle_beta 91.031(19)
_cell_angle_gamma 91.228(17)
_cell_formula_units_Z 1
_cell_length_a 5.0003(5)
_cell_length_b 5.9936(6)
_cell_length_c 13.8450(15)
_cell_measurement_reflns_used 830
_cell_measurement_temperature 293(2)
_cell_measurement_theta_max 27.5
_cell_measurement_theta_min 1.5
_cell_volume 412.84(7)
_computing_structure_refinement 'SHELXL-2014/7 (Sheldrick, 2014)'
_diffrn_ambient_temperature 293(2)
_diffrn_detector_area_resol_mean 13.6612
_diffrn_measured_fraction_theta_full 0.997
_diffrn_measured_fraction_theta_max 0.996
_diffrn_measurement_device_type 'Rigaku Mercury2 (2x2 bin mode)'
_diffrn_measurement_method 'profile data from \w-scans'
_diffrn_radiation_type MoK\a
_diffrn_radiation_wavelength 0.71075
_diffrn_reflns_av_R_equivalents 0.0864
_diffrn_reflns_av_unetI/netI 0.1161
_diffrn_reflns_Laue_measured_fraction_full 0.997
_diffrn_reflns_Laue_measured_fraction_max 0.996
_diffrn_reflns_limit_h_max 6
_diffrn_reflns_limit_h_min -6
_diffrn_reflns_limit_k_max 7
_diffrn_reflns_limit_k_min -7
_diffrn_reflns_limit_l_max 17
_diffrn_reflns_limit_l_min -17
_diffrn_reflns_number 4252
_diffrn_reflns_point_group_measured_fraction_full 0.997
_diffrn_reflns_point_group_measured_fraction_max 0.996
_diffrn_reflns_theta_full 25.242
_diffrn_reflns_theta_max 27.499
_diffrn_reflns_theta_min 1.478
_diffrn_source 'Sealed Tube'
_exptl_absorpt_coefficient_mu 4.133
_exptl_absorpt_correction_T_max 1.000
_exptl_absorpt_correction_T_min 0.553
_exptl_absorpt_correction_type multi-scan
_exptl_absorpt_process_details
'The program SADABS-2008/1 - G.M. Sheldrick was used to apply a multi-scan absorption correction.'
_exptl_crystal_colour colourless
_exptl_crystal_density_diffrn 2.044
_exptl_crystal_description block
_exptl_crystal_F_000 242
_exptl_crystal_size_max 0.10
_exptl_crystal_size_mid 0.07
_exptl_crystal_size_min 0.05
_refine_diff_density_max 1.174
_refine_diff_density_min -0.843
_refine_diff_density_rms 0.146
_refine_ls_extinction_method none
_refine_ls_goodness_of_fit_ref 0.640
_refine_ls_hydrogen_treatment mixed
_refine_ls_matrix_type full
_refine_ls_number_parameters 96
_refine_ls_number_reflns 1884
_refine_ls_number_restraints 4
_refine_ls_restrained_S_all 0.640
_refine_ls_R_factor_all 0.0886
_refine_ls_R_factor_gt 0.0422
_refine_ls_shift/su_max 0.000
_refine_ls_shift/su_mean 0.000
_refine_ls_structure_factor_coef Fsqd
_refine_ls_weighting_details 'w=1/[\s^2^(Fo^2^)+(0.1000P)^2^] where P=(Fo^2^+2Fc^2^)/3'
_refine_ls_weighting_scheme calc
_refine_ls_wR_factor_gt 0.1041
_refine_ls_wR_factor_ref 0.1271
_reflns_Friedel_coverage 0.000
_reflns_number_gt 1049
_reflns_number_total 1884
_reflns_threshold_expression 'I > 2\s(I)'
_cod_data_source_file c8ce00719e2.cif
_cod_data_source_block shelx_CCDC5
_cod_depositor_comments 'Adding full bibliography for 7231003--7231021.cif.'
_cod_database_code 7231008
_shelx_shelxl_version_number 2014/7
_shelx_space_group_comment
;
The symmetry employed for this shelxl refinement is uniquely defined
by the following loop, which should always be used as a source of
symmetry information in preference to the above space-group names.
They are only intended as comments.
;

loop_
_space_group_symop_operation_xyz
'x, y, z'
'-x, -y, -z'

loop_
_atom_site_label
_atom_site_type_symbol
_atom_site_fract_x
_atom_site_fract_y
_atom_site_fract_z
_atom_site_U_iso_or_equiv
_atom_site_adp_type
_atom_site_occupancy
_atom_site_site_symmetry_order
_atom_site_calc_flag
_atom_site_refinement_flags_posn
_atom_site_refinement_flags_adp
_atom_site_refinement_flags_occupancy
I1 I 0.05798(11) 0.78215(8) 0.15820(5) 0.0528(2) Uani 1 1 d . . .
Ca1 Ca 1.0000 0.5000 0.5000 0.0422(5) Uani 1 2 d S . P
O1 O 0.6392(11) 0.2825(10) 0.4321(4) 0.0513(14) Uani 1 1 d . . .
O2 O 0.2434(10) 0.3543(10) 0.3667(4) 0.0484(13) Uani 1 1 d . . .
C1 C 0.4834(14) 0.3100(12) 0.3619(5) 0.0372(16) Uani 1 1 d . . .
C2 C 0.6064(15) 0.2833(13) 0.2627(5) 0.0408(16) Uani 1 1 d . . .
H1 H 0.7408 0.4011 0.2588 0.049 Uiso 1 1 calc R U .
H2 H 0.6955 0.1408 0.2546 0.049 Uiso 1 1 calc R U .
N1 N 0.4100(12) 0.2923(10) 0.1837(4) 0.0376(13) Uani 1 1 d D . .
C3 C 0.5242(18) 0.2710(14) 0.0850(6) 0.050(2) Uani 1 1 d . . .
H5 H 0.6456 0.3948 0.0787 0.075 Uiso 1 1 calc R U .
H7 H 0.3824 0.2714 0.0373 0.075 Uiso 1 1 calc R U .
H6 H 0.6185 0.1331 0.0751 0.075 Uiso 1 1 calc R U .
O3 O 1.1149(18) 0.1967(14) 0.5906(6) 0.083(2) Uani 1 1 d D . .
H3 H 0.313(14) 0.432(8) 0.193(6) 0.05(2) Uiso 1 1 d D . .
H4 H 0.267(10) 0.183(9) 0.191(5) 0.029(17) Uiso 1 1 d D . .
H8 H 1.16(3) 0.066(16) 0.624(10) 0.15(6) Uiso 1 1 d D . .
H9 H 1.281(18) 0.14(3) 0.561(12) 0.15(6) Uiso 1 1 d D . .

loop_
_atom_site_aniso_label
_atom_site_aniso_U_11
_atom_site_aniso_U_22
_atom_site_aniso_U_33
_atom_site_aniso_U_23
_atom_site_aniso_U_13
_atom_site_aniso_U_12
I1 0.0557(4) 0.0356(3) 0.0679(4) 0.0073(2) 0.0045(3) 0.0046(2)
Ca1 0.0328(11) 0.0647(14) 0.0273(11) -0.0035(9) 0.0010(9) -0.0003(9)
O1 0.044(3) 0.074(4) 0.035(3) 0.003(3) -0.006(3) -0.009(3)
O2 0.037(3) 0.069(4) 0.037(3) -0.008(3) 0.006(2) 0.007(2)
C1 0.036(4) 0.041(4) 0.034(4) -0.002(3) 0.002(3) -0.006(3)
C2 0.037(4) 0.050(4) 0.034(4) 0.000(3) 0.004(3) 0.004(3)
N1 0.036(3) 0.038(3) 0.039(4) 0.004(3) 0.007(3) 0.007(2)
C3 0.062(5) 0.052(5) 0.035(4) 0.004(3) 0.003(4) 0.000(4)
O3 0.107(6) 0.084(5) 0.061(5) 0.008(4) 0.004(4) 0.042(4)

loop_
_atom_type_symbol
_atom_type_description
_atom_type_scat_dispersion_real
_atom_type_scat_dispersion_imag
_atom_type_scat_source
Ca Ca 0.2262 0.3064 'International Tables Vol C Tables 4.2.6.8 and 6.1.1.4'
I I -0.4742 1.8119 'International Tables Vol C Tables 4.2.6.8 and 6.1.1.4'
C C 0.0033 0.0016 'International Tables Vol C Tables 4.2.6.8 and 6.1.1.4'
N N 0.0061 0.0033 'International Tables Vol C Tables 4.2.6.8 and 6.1.1.4'
O O 0.0106 0.0060 'International Tables Vol C Tables 4.2.6.8 and 6.1.1.4'
H H 0.0000 0.0000 'International Tables Vol C Tables 4.2.6.8 and 6.1.1.4'

loop_
_geom_angle_atom_site_label_1
_geom_angle_atom_site_label_2
_geom_angle_atom_site_label_3
_geom_angle
_geom_angle_site_symmetry_1
_geom_angle_site_symmetry_3
O1 Ca1 O1 180.0 2_766 .
O1 Ca1 O2 86.52(19) 2_766 2_666
O1 Ca1 O2 93.48(19) . 2_666
O1 Ca1 O2 93.5(2) 2_766 1_655
O1 Ca1 O2 86.52(19) . 1_655
O2 Ca1 O2 180.0 2_666 1_655
O1 Ca1 O3 88.5(3) 2_766 2_766
O1 Ca1 O3 91.5(3) . 2_766
O2 Ca1 O3 92.0(2) 2_666 2_766
O2 Ca1 O3 88.0(2) 1_655 2_766
O1 Ca1 O3 91.5(3) 2_766 .
O1 Ca1 O3 88.5(3) . .
O2 Ca1 O3 88.0(2) 2_666 .
O2 Ca1 O3 92.0(2) 1_655 .
O3 Ca1 O3 180.0(4) 2_766 .
O1 Ca1 H9 84(3) 2_766 .
O1 Ca1 H9 96(3) . .
O2 Ca1 H9 106(2) 2_666 .
O2 Ca1 H9 74(2) 1_655 .
O3 Ca1 H9 160(2) 2_766 .
O3 Ca1 H9 20(2) . .
C1 O1 Ca1 131.2(5) . .
C1 O2 Ca1 129.4(5) . 1_455
O2 C1 O1 126.5(7) . .
O2 C1 C2 117.9(6) . .
O1 C1 C2 115.6(6) . .
N1 C2 C1 113.0(6) . .
N1 C2 H1 109.0 . .
C1 C2 H1 109.0 . .
N1 C2 H2 109.0 . .
C1 C2 H2 109.0 . .
H1 C2 H2 107.8 . .
C2 N1 C3 114.6(6) . .
C2 N1 H3 110(5) . .
C3 N1 H3 109(5) . .
C2 N1 H4 109(4) . .
C3 N1 H4 113(4) . .
H3 N1 H4 101(6) . .
N1 C3 H5 109.5 . .
N1 C3 H7 109.5 . .
H5 C3 H7 109.5 . .
N1 C3 H6 109.5 . .
H5 C3 H6 109.5 . .
H7 C3 H6 109.5 . .
Ca1 O3 H8 176(9) . .
Ca1 O3 H9 103(10) . .
H8 O3 H9 75(10) . .

loop_
_geom_bond_atom_site_label_1
_geom_bond_atom_site_label_2
_geom_bond_distance
_geom_bond_site_symmetry_2
Ca1 O1 2.333(5) 2_766
Ca1 O1 2.333(5) .
Ca1 O2 2.338(5) 2_666
Ca1 O2 2.338(5) 1_655
Ca1 O3 2.380(8) 2_766
Ca1 O3 2.380(8) .
Ca1 H9 2.77(15) .
O1 C1 1.260(9) .
O2 C1 1.237(8) .
O2 Ca1 2.338(5) 1_455
C1 C2 1.510(10) .
C2 N1 1.463(9) .
C2 H1 0.9700 .
C2 H2 0.9700 .
N1 C3 1.486(10) .
N1 H3 0.98(2) .
N1 H4 0.98(2) .
C3 H5 0.9600 .
C3 H7 0.9600 .
C3 H6 0.9600 .
O3 H8 0.98(2) .
O3 H9 0.98(2) .

loop_
_geom_hbond_atom_site_label_D
_geom_hbond_atom_site_label_H
_geom_hbond_atom_site_label_A
_geom_hbond_distance_DH
_geom_hbond_distance_HA
_geom_hbond_distance_DA
_geom_hbond_angle_DHA
_geom_hbond_site_symmetry_A
N1 H3 I1 0.98(2) 2.56(3) 3.499(6) 162(7) .
N1 H4 I1 0.98(2) 2.59(4) 3.481(6) 151(5) 1_545
